data_7704759
loop_
_publ_author_name
'Kaniewska, Kinga'
'Ponikiewski, \/Lukasz'
'Szynkiewicz, Natalia'
'Cie\'slik, Bart\/lomiej'
'Pikies, Jerzy'
'Krzystek, J.'
'Dragulescu-Andrasi, Alina'
'Stoian, Sebastian A.'
'Grubba, Rafa\/l'

_publ_section_title
;
 Homoleptic mono-, di-, and tetra-iron complexes featuring phosphido
 ligands: a synthetic, structural, and spectroscopic study.
;
_journal_issue 29
_journal_name_full 'Dalton transactions (Cambridge, England : 2003)'
_journal_page_first 10091
_journal_page_last 10103
_journal_paper_doi 10.1039/d0dt01503b
_journal_volume 49
_journal_year 2020
_chemical_formula_moiety 'C33 H81 P6 Fe1 Si3, C12 H30 O6 Li1'
_chemical_formula_sum 'C45 H111 Fe Li O6 P6 Si3'
_chemical_formula_weight 1074.27
_chemical_properties_physical Air-sensitive,Moisture-sensitive,Oxygen-sensitive
_space_group_IT_number 14
_space_group_name_Hall '-P 2ybc'
_space_group_name_H-M_alt 'P 1 21/c 1'
_symmetry_cell_setting monoclinic
_symmetry_Int_Tables_number 14
_symmetry_space_group_name_Hall '-P 2ybc'
_symmetry_space_group_name_H-M 'P 1 21/c 1'
_atom_sites_solution_hydrogens geom
_audit_conform_dict_location ftp://ftp.iucr.org/pub/cif_core.dic
_audit_conform_dict_name cif_core.dic
_audit_conform_dict_version 2.4.3
_audit_creation_date 2020-05-24T17:17:59-00:00
_audit_creation_method 'WinGX routine CIF_UPDATE'
_audit_update_record
;
2020-06-24 deposited with the CCDC.	2020-07-02 downloaded from the CCDC.
;
_cell_angle_alpha 90
_cell_angle_beta 94.002(3)
_cell_angle_gamma 90
_cell_formula_units_Z 4
_cell_length_a 17.6278(6)
_cell_length_b 17.5183(7)
_cell_length_c 24.0113(8)
_cell_measurement_reflns_used 18257
_cell_measurement_temperature 121(2)
_cell_measurement_theta_max 26.6180
_cell_measurement_theta_min 3.5210
_cell_measurement_wavelength 0.71073
_cell_volume 7396.8(5)
_computing_cell_refinement
;
CrysAlisPro, Agilent Technologies,
Version 1.171.36.24 (release 03-12-2012 CrysAlis171 .NET)
(compiled Dec  3 2012,18:21:49)
;
_computing_data_collection
;
CrysAlisPro, Agilent Technologies,
Version 1.171.36.24 (release 03-12-2012 CrysAlis171 .NET)
(compiled Dec  3 2012,18:21:49)
;
_computing_data_reduction
;
CrysAlisPro, Agilent Technologies,
Version 1.171.36.24 (release 03-12-2012 CrysAlis171 .NET)
(compiled Dec  3 2012,18:21:49)
;
_computing_molecular_graphics 'Ortep for Windows (Farrugia, 2012)'
_computing_publication_material 'WinGX publication routines (Farrugia, 2012)'
_computing_structure_refinement 'SHELXL-2018/3 (Sheldrick, 2018)'
_computing_structure_solution 'SHELXT 2014/5 (Sheldrick, 2014)'
_diffrn_ambient_temperature 121(2)
_diffrn_detector_area_resol_mean 10.4002
_diffrn_measured_fraction_theta_full 0.997
_diffrn_measured_fraction_theta_max 0.997
_diffrn_measurement_device_type 'Xcalibur, Ruby, Gemini ultra'
_diffrn_measurement_method '\w scans'
_diffrn_radiation_monochromator graphite
_diffrn_radiation_probe x-ray
_diffrn_radiation_source 'Enhance (Mo) X-ray Source'
_diffrn_radiation_type MoK\a
_diffrn_radiation_wavelength 0.71073
_diffrn_reflns_av_R_equivalents 0.0849
_diffrn_reflns_av_unetI/netI 0.0588
_diffrn_reflns_Laue_measured_fraction_full 0.997
_diffrn_reflns_Laue_measured_fraction_max 0.997
_diffrn_reflns_limit_h_max 22
_diffrn_reflns_limit_h_min -22
_diffrn_reflns_limit_k_max 22
_diffrn_reflns_limit_k_min -22
_diffrn_reflns_limit_l_max 30
_diffrn_reflns_limit_l_min -30
_diffrn_reflns_number 116535
_diffrn_reflns_point_group_measured_fraction_full 0.997
_diffrn_reflns_point_group_measured_fraction_max 0.997
_diffrn_reflns_theta_full 25.242
_diffrn_reflns_theta_max 27
_diffrn_reflns_theta_min 3.351
_diffrn_standards_number 0
_exptl_absorpt_coefficient_mu 0.414
_exptl_absorpt_correction_type none
_exptl_crystal_colour red
_exptl_crystal_density_diffrn 0.965
_exptl_crystal_density_method 'not measured'
_exptl_crystal_description block
_exptl_crystal_F_000 2348
_exptl_crystal_size_max 0.22
_exptl_crystal_size_mid 0.21
_exptl_crystal_size_min 0.21
_refine_diff_density_max 2.609
_refine_diff_density_min -0.613
_refine_diff_density_rms 0.062
_refine_ls_extinction_method none
_refine_ls_goodness_of_fit_ref 1.05
_refine_ls_hydrogen_treatment constr
_refine_ls_matrix_type full
_refine_ls_number_constraints 0
_refine_ls_number_parameters 414
_refine_ls_number_reflns 16119
_refine_ls_number_restraints 0
_refine_ls_restrained_S_all 1.05
_refine_ls_R_factor_all 0.1346
_refine_ls_R_factor_gt 0.0911
_refine_ls_shift/su_max 0.001
_refine_ls_shift/su_mean 0
_refine_ls_structure_factor_coef Fsqd
_refine_ls_weighting_details 'w=1/[\s^2^(Fo^2^)+(0.1219P)^2^+4.4567P] where P=(Fo^2^+2Fc^2^)/3'
_refine_ls_weighting_scheme calc
_refine_ls_wR_factor_gt 0.2325
_refine_ls_wR_factor_ref 0.2647
_reflns_Friedel_coverage 0
_reflns_number_gt 9564
_reflns_number_total 16119
_reflns_threshold_expression 'I > 2\s(I)'
_cod_data_source_file d0dt01503b2.cif
_cod_data_source_block raf5
_cod_depositor_comments 'Adding full bibliography for 7704757--7704761.cif.'
_cod_original_sg_symbol_H-M 'P 21/c'
_cod_original_formula_sum 'C45 H111 Fe O6 P6 Si3 Li1'
_cod_database_code 7704759
_shelx_estimated_absorpt_t_min 0.914
_shelx_estimated_absorpt_t_max 0.918

loop_
_symmetry_equiv_pos_as_xyz
'x, y, z'
'-x, y+1/2, -z+1/2'
'-x, -y, -z'
'x, -y-1/2, z-1/2'

loop_
_atom_site_label
_atom_site_type_symbol
_atom_site_fract_x
_atom_site_fract_y
_atom_site_fract_z
_atom_site_U_iso_or_equiv
_atom_site_adp_type
_atom_site_occupancy
_atom_site_site_symmetry_order
_atom_site_calc_flag
_atom_site_refinement_flags_posn
_atom_site_refinement_flags_adp
_atom_site_refinement_flags_occupancy
_atom_site_disorder_assembly
_atom_site_disorder_group
C1 C 0.5839(4) 0.0589(5) 0.3798(3) 0.154(3) Uani 1 1 d . . . . .
H1A H 0.556156 0.048446 0.343787 0.23 Uiso 1 1 calc R U . . .
H1B H 0.610887 0.012777 0.393049 0.23 Uiso 1 1 calc R U . . .
H1C H 0.54794 0.074419 0.40698 0.23 Uiso 1 1 calc R U . . .
C2 C 0.7050(4) 0.1543(6) 0.4418(2) 0.150(3) Uani 1 1 d . . . . .
H2A H 0.742495 0.195251 0.439254 0.226 Uiso 1 1 calc R U . . .
H2B H 0.667903 0.168933 0.468435 0.226 Uiso 1 1 calc R U . . .
H2C H 0.730849 0.107291 0.454503 0.226 Uiso 1 1 calc R U . . .
C3 C 0.6021(4) 0.2285(5) 0.3496(3) 0.144(3) Uani 1 1 d . . . . .
H3A H 0.575357 0.221286 0.312863 0.216 Uiso 1 1 calc R U . . .
H3B H 0.565264 0.240605 0.377067 0.216 Uiso 1 1 calc R U . . .
H3C H 0.638545 0.27053 0.34788 0.216 Uiso 1 1 calc R U . . .
C4 C 0.7950(3) -0.0598(3) 0.3001(3) 0.0959(16) Uani 1 1 d . . . . .
C5 C 0.7123(3) -0.0890(4) 0.3044(4) 0.136(3) Uani 1 1 d . . . . .
H5A H 0.70434 -0.101369 0.343359 0.204 Uiso 1 1 calc R U . . .
H5B H 0.676271 -0.04926 0.291184 0.204 Uiso 1 1 calc R U . . .
H5C H 0.704099 -0.134852 0.281336 0.204 Uiso 1 1 calc R U . . .
C6 C 0.8051(4) -0.0410(5) 0.2380(3) 0.141(3) Uani 1 1 d . . . . .
H6A H 0.770175 0.000107 0.225757 0.212 Uiso 1 1 calc R U . . .
H6B H 0.857627 -0.024671 0.233901 0.212 Uiso 1 1 calc R U . . .
H6C H 0.794082 -0.086544 0.215197 0.212 Uiso 1 1 calc R U . . .
C7 C 0.8494(4) -0.1249(4) 0.3215(4) 0.148(3) Uani 1 1 d . . . . .
H7A H 0.841625 -0.135448 0.360772 0.223 Uiso 1 1 calc R U . . .
H7B H 0.83864 -0.17102 0.29927 0.223 Uiso 1 1 calc R U . . .
H7C H 0.902185 -0.109147 0.317974 0.223 Uiso 1 1 calc R U . . .
C8 C 0.9046(2) 0.0592(3) 0.3556(2) 0.0834(14) Uani 1 1 d . . . . .
C9 C 0.9496(3) 0.0085(5) 0.3989(3) 0.145(3) Uani 1 1 d . . . . .
H9A H 0.922877 0.006596 0.433337 0.217 Uiso 1 1 calc R U . . .
H9B H 0.953828 -0.043249 0.383876 0.217 Uiso 1 1 calc R U . . .
H9C H 1.000524 0.029845 0.406972 0.217 Uiso 1 1 calc R U . . .
C10 C 0.9025(3) 0.1393(4) 0.3783(3) 0.125(2) Uani 1 1 d . . . . .
H10A H 0.876054 0.139337 0.412881 0.188 Uiso 1 1 calc R U . . .
H10B H 0.954531 0.157988 0.386019 0.188 Uiso 1 1 calc R U . . .
H10C H 0.875434 0.172533 0.350758 0.188 Uiso 1 1 calc R U . . .
C11 C 0.9453(3) 0.0621(4) 0.3032(3) 0.112(2) Uani 1 1 d . . . . .
H11A H 0.947639 0.010646 0.287309 0.168 Uiso 1 1 calc R U . . .
H11B H 0.917861 0.095977 0.276264 0.168 Uiso 1 1 calc R U . . .
H11C H 0.996958 0.081432 0.311524 0.168 Uiso 1 1 calc R U . . .
C15 C 0.9812(3) 0.1938(3) 0.1476(2) 0.0946(15) Uani 1 1 d . . . . .
C16 C 1.0357(3) 0.1871(3) 0.2007(3) 0.1071(18) Uani 1 1 d . . . . .
H16A H 1.067809 0.23276 0.204368 0.161 Uiso 1 1 calc R U . . .
H16B H 1.005956 0.182494 0.233529 0.161 Uiso 1 1 calc R U . . .
H16C H 1.067867 0.141841 0.197885 0.161 Uiso 1 1 calc R U . . .
C17 C 0.9319(4) 0.1207(3) 0.1436(3) 0.118(2) Uani 1 1 d . . . . .
H17A H 0.896677 0.123249 0.110253 0.177 Uiso 1 1 calc R U . . .
H17B H 0.964874 0.075935 0.141244 0.177 Uiso 1 1 calc R U . . .
H17C H 0.902964 0.116588 0.176888 0.177 Uiso 1 1 calc R U . . .
C18 C 1.0303(5) 0.2000(4) 0.0965(3) 0.138(3) Uani 1 1 d . . . . .
H18A H 1.061131 0.246544 0.099595 0.206 Uiso 1 1 calc R U . . .
H18B H 1.063785 0.155418 0.095464 0.206 Uiso 1 1 calc R U . . .
H18C H 0.996969 0.201883 0.062068 0.206 Uiso 1 1 calc R U . . .
C19 C 0.8665(3) 0.3098(4) 0.0910(2) 0.0996(18) Uani 1 1 d . . . . .
C20 C 0.8209(5) 0.2433(5) 0.0671(3) 0.168(4) Uani 1 1 d . . . . .
H20A H 0.855517 0.20271 0.056705 0.252 Uiso 1 1 calc R U . . .
H20B H 0.787957 0.223871 0.095144 0.252 Uiso 1 1 calc R U . . .
H20C H 0.789648 0.259906 0.033998 0.252 Uiso 1 1 calc R U . . .
C21 C 0.9158(4) 0.3408(5) 0.0462(2) 0.137(3) Uani 1 1 d . . . . .
H21A H 0.945703 0.384216 0.061324 0.206 Uiso 1 1 calc R U . . .
H21B H 0.950117 0.300645 0.034828 0.206 Uiso 1 1 calc R U . . .
H21C H 0.883103 0.357565 0.01382 0.206 Uiso 1 1 calc R U . . .
C22 C 0.8159(5) 0.3745(5) 0.1079(3) 0.157(3) Uani 1 1 d . . . . .
H22A H 0.847492 0.416599 0.123176 0.236 Uiso 1 1 calc R U . . .
H22B H 0.784573 0.392374 0.075159 0.236 Uiso 1 1 calc R U . . .
H22C H 0.782882 0.356339 0.136305 0.236 Uiso 1 1 calc R U . . .
C23 C 0.5732(5) 0.3602(4) 0.0947(3) 0.141(3) Uani 1 1 d . . . . .
H23A H 0.625026 0.358699 0.082314 0.212 Uiso 1 1 calc R U . . .
H23B H 0.540352 0.326646 0.070919 0.212 Uiso 1 1 calc R U . . .
H23C H 0.553813 0.412546 0.092035 0.212 Uiso 1 1 calc R U . . .
C24 C 0.6330(4) 0.3946(3) 0.2152(3) 0.117(2) Uani 1 1 d . . . . .
H24A H 0.685758 0.393274 0.204851 0.175 Uiso 1 1 calc R U . . .
H24B H 0.612714 0.446398 0.209952 0.175 Uiso 1 1 calc R U . . .
H24C H 0.631051 0.37966 0.254376 0.175 Uiso 1 1 calc R U . . .
C25 C 0.4742(3) 0.3306(5) 0.1907(4) 0.149(3) Uani 1 1 d . . . . .
H25A H 0.442519 0.295419 0.167461 0.223 Uiso 1 1 calc R U . . .
H25B H 0.472959 0.315984 0.230013 0.223 Uiso 1 1 calc R U . . .
H25C H 0.454622 0.382722 0.185588 0.223 Uiso 1 1 calc R U . . .
C26 C 0.5078(5) 0.0685(4) 0.1727(4) 0.139(3) Uani 1 1 d . . . . .
C27 C 0.4671(6) 0.1137(7) 0.2176(5) 0.198(5) Uani 1 1 d . . . . .
H27A H 0.431666 0.150404 0.19925 0.297 Uiso 1 1 calc R U . . .
H27B H 0.439014 0.078096 0.240001 0.297 Uiso 1 1 calc R U . . .
H27C H 0.504991 0.140984 0.241881 0.297 Uiso 1 1 calc R U . . .
C28 C 0.5628(6) 0.0116(4) 0.2000(4) 0.182(4) Uani 1 1 d . . . . .
H28A H 0.601825 0.038625 0.223409 0.272 Uiso 1 1 calc R U . . .
H28B H 0.535222 -0.023471 0.223226 0.272 Uiso 1 1 calc R U . . .
H28C H 0.58693 -0.017501 0.171203 0.272 Uiso 1 1 calc R U . . .
C29 C 0.4479(5) 0.0221(5) 0.1365(4) 0.192(5) Uani 1 1 d . . . . .
H29A H 0.410899 0.057097 0.11785 0.288 Uiso 1 1 calc R U . . .
H29B H 0.473293 -0.007085 0.108342 0.288 Uiso 1 1 calc R U . . .
H29C H 0.421584 -0.013056 0.160365 0.288 Uiso 1 1 calc R U . . .
C30 C 0.6171(4) 0.1004(3) 0.0784(3) 0.122(2) Uani 1 1 d . . . . .
C31 C 0.6928(5) 0.0693(4) 0.1037(4) 0.158(3) Uani 1 1 d . . . . .
H31A H 0.719336 0.109269 0.125987 0.237 Uiso 1 1 calc R U . . .
H31B H 0.68338 0.025486 0.127652 0.237 Uiso 1 1 calc R U . . .
H31C H 0.724213 0.053228 0.073724 0.237 Uiso 1 1 calc R U . . .
C32 C 0.5772(6) 0.0355(5) 0.0437(4) 0.181(4) Uani 1 1 d . . . . .
H32A H 0.528272 0.053886 0.026906 0.272 Uiso 1 1 calc R U . . .
H32B H 0.609412 0.019656 0.014113 0.272 Uiso 1 1 calc R U . . .
H32C H 0.56858 -0.008085 0.068041 0.272 Uiso 1 1 calc R U . . .
C33 C 0.6344(5) 0.1656(4) 0.0376(3) 0.145(3) Uani 1 1 d . . . . .
H33A H 0.586591 0.186492 0.020836 0.218 Uiso 1 1 calc R U . . .
H33B H 0.66297 0.205994 0.058077 0.218 Uiso 1 1 calc R U . . .
H33C H 0.664716 0.145563 0.008201 0.218 Uiso 1 1 calc R U . . .
P1 P 0.73209(7) 0.10896(8) 0.30641(5) 0.0792(4) Uani 1 1 d . . . . .
P2 P 0.80299(6) 0.02400(8) 0.35012(5) 0.0738(3) Uani 1 1 d . . . . .
P3 P 0.85608(7) 0.25830(9) 0.22233(5) 0.0842(4) Uani 1 1 d . . . . .
P4 P 0.92962(7) 0.28707(8) 0.15679(5) 0.0755(3) Uani 1 1 d . . . . .
P5 P 0.62253(9) 0.21299(7) 0.18452(8) 0.1114(6) Uani 1 1 d . . . . .
P6 P 0.54930(9) 0.14489(8) 0.12787(8) 0.1102(6) Uani 1 1 d . . . . .
Fe1 Fe 0.74164(3) 0.19242(3) 0.23082(2) 0.05675(19) Uani 1 1 d . . . . .
Si1 Si 0.65451(8) 0.13801(11) 0.37109(6) 0.0922(5) Uani 1 1 d . . . . .
Si3 Si 0.57423(8) 0.32648(8) 0.16979(8) 0.0956(5) Uani 1 1 d . . . . .
Si2 Si 0.8816(6) 0.3575(10) 0.2757(8) 0.055(5) Uani 0.25(5) 1 d . . P A 1
C12 C 0.879(3) 0.450(3) 0.249(2) 0.094(8) Uani 0.25(5) 1 d . . P A 1
H12A H 0.826735 0.461489 0.233562 0.141 Uiso 0.25(5) 1 calc R U P A 1
H12B H 0.893715 0.486334 0.278314 0.141 Uiso 0.25(5) 1 calc R U P A 1
H12C H 0.913526 0.453865 0.218744 0.141 Uiso 0.25(5) 1 calc R U P A 1
C13 C 0.807(2) 0.359(3) 0.346(2) 0.094(8) Uani 0.25(5) 1 d . . P A 1
H13A H 0.806847 0.307714 0.363247 0.141 Uiso 0.25(5) 1 calc R U P A 1
H13B H 0.826712 0.395814 0.374214 0.141 Uiso 0.25(5) 1 calc R U P A 1
H13C H 0.755536 0.372674 0.332621 0.141 Uiso 0.25(5) 1 calc R U P A 1
C14 C 0.988(2) 0.324(2) 0.309(2) 0.094(8) Uani 0.25(5) 1 d . . P A 1
H14A H 0.985108 0.27188 0.323541 0.141 Uiso 0.25(5) 1 calc R U P A 1
H14B H 1.024353 0.326149 0.280293 0.141 Uiso 0.25(5) 1 calc R U P A 1
H14C H 1.004543 0.358618 0.339862 0.141 Uiso 0.25(5) 1 calc R U P A 1
Si2A Si 0.8791(4) 0.3509(6) 0.2846(6) 0.107(3) Uani 0.75(5) 1 d . . P A 2
C12A C 0.8634(17) 0.4505(14) 0.2509(12) 0.178(9) Uani 0.75(5) 1 d . . P A 2
H12D H 0.899342 0.45781 0.222 0.267 Uiso 0.75(5) 1 calc R U P A 2
H12E H 0.811287 0.454122 0.234107 0.267 Uiso 0.75(5) 1 calc R U P A 2
H12F H 0.871741 0.489992 0.279596 0.267 Uiso 0.75(5) 1 calc R U P A 2
C13A C 0.8133(9) 0.3410(13) 0.3360(7) 0.124(5) Uani 0.75(5) 1 d . . P A 2
H13D H 0.761665 0.339554 0.318084 0.187 Uiso 0.75(5) 1 calc R U P A 2
H13E H 0.823612 0.29358 0.356739 0.187 Uiso 0.75(5) 1 calc R U P A 2
H13F H 0.818143 0.384486 0.36168 0.187 Uiso 0.75(5) 1 calc R U P A 2
C14A C 0.9772(7) 0.3543(14) 0.3137(6) 0.107(4) Uani 0.75(5) 1 d . . P A 2
H14D H 1.011349 0.359809 0.283445 0.161 Uiso 0.75(5) 1 calc R U P A 2
H14E H 0.98385 0.397876 0.339177 0.161 Uiso 0.75(5) 1 calc R U P A 2
H14F H 0.989319 0.306971 0.334236 0.161 Uiso 0.75(5) 1 calc R U P A 2

loop_
_atom_site_aniso_label
_atom_site_aniso_U_11
_atom_site_aniso_U_22
_atom_site_aniso_U_33
_atom_site_aniso_U_23
_atom_site_aniso_U_13
_atom_site_aniso_U_12
C1 0.102(5) 0.230(9) 0.135(6) -0.015(6) 0.048(4) -0.058(5)
C2 0.129(6) 0.252(9) 0.069(4) -0.052(5) -0.002(4) 0.019(6)
C3 0.103(5) 0.182(7) 0.148(6) -0.044(5) 0.014(4) 0.058(5)
C4 0.070(3) 0.095(4) 0.120(5) -0.003(3) -0.014(3) 0.012(3)
C5 0.083(4) 0.107(4) 0.211(8) -0.001(5) -0.038(4) -0.009(3)
C6 0.120(5) 0.190(8) 0.112(5) -0.049(5) -0.006(4) 0.039(5)
C7 0.090(4) 0.113(5) 0.235(9) 0.017(5) -0.033(5) 0.023(4)
C8 0.052(2) 0.118(4) 0.079(3) 0.025(3) -0.011(2) 0.004(3)
C9 0.072(3) 0.195(7) 0.158(6) 0.096(6) -0.056(4) -0.017(4)
C10 0.068(3) 0.162(6) 0.141(6) 0.002(5) -0.034(3) -0.016(4)
C11 0.058(3) 0.156(6) 0.122(5) 0.043(4) 0.009(3) -0.002(3)
C15 0.099(4) 0.103(4) 0.082(3) 0.003(3) 0.007(3) -0.002(3)
C16 0.091(4) 0.107(4) 0.120(5) 0.021(3) -0.016(3) 0.010(3)
C17 0.142(6) 0.098(4) 0.112(5) -0.021(3) 0.007(4) -0.008(4)
C18 0.148(6) 0.149(6) 0.123(5) 0.004(4) 0.055(5) 0.008(5)
C19 0.090(4) 0.131(5) 0.073(3) 0.030(3) -0.026(3) -0.026(3)
C20 0.178(7) 0.205(8) 0.107(5) 0.049(5) -0.083(5) -0.090(7)
C21 0.143(6) 0.187(7) 0.079(4) 0.047(4) -0.018(4) -0.040(5)
C22 0.139(6) 0.207(8) 0.120(5) 0.058(6) -0.030(5) 0.062(6)
C23 0.168(7) 0.096(4) 0.153(6) 0.030(4) -0.038(5) 0.022(4)
C24 0.102(4) 0.079(3) 0.166(6) -0.022(4) -0.017(4) 0.013(3)
C25 0.068(4) 0.147(6) 0.230(9) 0.005(6) -0.006(5) 0.017(4)
C26 0.148(6) 0.108(5) 0.146(6) 0.040(4) -0.084(5) -0.050(5)
C27 0.207(11) 0.193(10) 0.188(10) 0.049(8) -0.023(9) -0.088(9)
C28 0.216(9) 0.131(6) 0.179(8) 0.070(6) -0.114(7) -0.069(6)
C29 0.183(8) 0.177(7) 0.197(8) 0.069(6) -0.125(7) -0.117(7)
C30 0.133(5) 0.085(4) 0.136(5) -0.007(4) -0.073(4) -0.029(4)
C31 0.164(7) 0.087(4) 0.208(8) -0.025(5) -0.097(6) 0.011(4)
C32 0.229(10) 0.141(6) 0.162(7) -0.040(5) -0.077(7) -0.067(6)
C33 0.136(6) 0.135(6) 0.155(7) 0.004(5) -0.058(5) -0.031(5)
P1 0.0581(7) 0.1139(10) 0.0664(7) 0.0183(7) 0.0092(5) 0.0252(6)
P2 0.0480(6) 0.1104(9) 0.0616(6) 0.0234(6) -0.0057(5) 0.0045(6)
P3 0.0722(8) 0.1148(10) 0.0637(7) -0.0026(7) -0.0086(6) -0.0256(7)
P4 0.0658(7) 0.0948(8) 0.0638(7) 0.0125(6) -0.0113(5) -0.0134(6)
P5 0.0925(10) 0.0640(7) 0.1648(15) -0.0060(8) -0.0841(10) 0.0068(7)
P6 0.0991(11) 0.0806(9) 0.1382(13) 0.0250(9) -0.0827(10) -0.0261(8)
Fe1 0.0467(3) 0.0622(3) 0.0587(3) -0.0050(2) -0.0151(2) 0.0050(2)
Si1 0.0570(7) 0.1481(14) 0.0721(8) -0.0248(8) 0.0087(6) 0.0012(8)
Si3 0.0641(8) 0.0736(8) 0.1444(14) 0.0092(8) -0.0265(8) 0.0131(6)
Si2 0.029(6) 0.077(6) 0.060(6) -0.008(4) 0.006(3) -0.008(3)
C12 0.064(10) 0.086(13) 0.131(16) -0.059(11) -0.011(8) 0.000(8)
C13 0.064(10) 0.086(13) 0.131(16) -0.059(11) -0.011(8) 0.000(8)
C14 0.064(10) 0.086(13) 0.131(16) -0.059(11) -0.011(8) 0.000(8)
Si2A 0.102(4) 0.118(4) 0.098(4) -0.013(3) -0.022(3) -0.022(3)
C12A 0.165(19) 0.112(10) 0.25(2) 0.009(11) -0.033(14) -0.029(12)
C13A 0.134(10) 0.129(11) 0.113(8) -0.059(7) 0.031(7) -0.004(7)
C14A 0.076(6) 0.123(11) 0.118(7) -0.046(7) -0.030(5) -0.003(6)

loop_
_atom_type_symbol
_atom_type_description
_atom_type_scat_dispersion_real
_atom_type_scat_dispersion_imag
_atom_type_scat_source
C C 0.0033 0.0016 'International Tables Vol C Tables 4.2.6.8 and 6.1.1.4'
H H 0 0 'International Tables Vol C Tables 4.2.6.8 and 6.1.1.4'
P P 0.1023 0.0942 'International Tables Vol C Tables 4.2.6.8 and 6.1.1.4'
Fe Fe 0.3463 0.8444 'International Tables Vol C Tables 4.2.6.8 and 6.1.1.4'
Si Si 0.0817 0.0704 'International Tables Vol C Tables 4.2.6.8 and 6.1.1.4'
O O 0.0106 0.006 'International Tables Vol C Tables 4.2.6.8 and 6.1.1.4'

loop_
_geom_angle_atom_site_label_1
_geom_angle_atom_site_label_2
_geom_angle_atom_site_label_3
_geom_angle
_geom_angle_site_symmetry_1
_geom_angle_site_symmetry_3
_geom_angle_publ_flag
Si1 C1 H1A 109.5 . . ?
Si1 C1 H1B 109.5 . . ?
H1A C1 H1B 109.5 . . ?
Si1 C1 H1C 109.5 . . ?
H1A C1 H1C 109.5 . . ?
H1B C1 H1C 109.5 . . ?
Si1 C2 H2A 109.5 . . ?
Si1 C2 H2B 109.5 . . ?
H2A C2 H2B 109.5 . . ?
Si1 C2 H2C 109.5 . . ?
H2A C2 H2C 109.5 . . ?
H2B C2 H2C 109.5 . . ?
Si1 C3 H3A 109.5 . . ?
Si1 C3 H3B 109.5 . . ?
H3A C3 H3B 109.5 . . ?
Si1 C3 H3C 109.5 . . ?
H3A C3 H3C 109.5 . . ?
H3B C3 H3C 109.5 . . ?
C6 C4 C7 111.4(5) . . ?
C6 C4 C5 107.8(5) . . ?
C7 C4 C5 107.2(5) . . ?
C6 C4 P2 115.9(5) . . ?
C7 C4 P2 109.9(5) . . ?
C5 C4 P2 103.9(4) . . ?
C4 C5 H5A 109.5 . . ?
C4 C5 H5B 109.5 . . ?
H5A C5 H5B 109.5 . . ?
C4 C5 H5C 109.5 . . ?
H5A C5 H5C 109.5 . . ?
H5B C5 H5C 109.5 . . ?
C4 C6 H6A 109.5 . . ?
C4 C6 H6B 109.5 . . ?
H6A C6 H6B 109.5 . . ?
C4 C6 H6C 109.5 . . ?
H6A C6 H6C 109.5 . . ?
H6B C6 H6C 109.5 . . ?
C4 C7 H7A 109.5 . . ?
C4 C7 H7B 109.5 . . ?
H7A C7 H7B 109.5 . . ?
C4 C7 H7C 109.5 . . ?
H7A C7 H7C 109.5 . . ?
H7B C7 H7C 109.5 . . ?
C11 C8 C10 107.4(5) . . ?
C11 C8 C9 109.5(5) . . ?
C10 C8 C9 108.5(5) . . ?
C11 C8 P2 117.4(4) . . ?
C10 C8 P2 106.3(4) . . ?
C9 C8 P2 107.4(4) . . ?
C8 C9 H9A 109.5 . . ?
C8 C9 H9B 109.5 . . ?
H9A C9 H9B 109.5 . . ?
C8 C9 H9C 109.5 . . ?
H9A C9 H9C 109.5 . . ?
H9B C9 H9C 109.5 . . ?
C8 C10 H10A 109.5 . . ?
C8 C10 H10B 109.5 . . ?
H10A C10 H10B 109.5 . . ?
C8 C10 H10C 109.5 . . ?
H10A C10 H10C 109.5 . . ?
H10B C10 H10C 109.5 . . ?
C8 C11 H11A 109.5 . . ?
C8 C11 H11B 109.5 . . ?
H11A C11 H11B 109.5 . . ?
C8 C11 H11C 109.5 . . ?
H11A C11 H11C 109.5 . . ?
H11B C11 H11C 109.5 . . ?
C17 C15 C16 107.5(5) . . ?
C17 C15 C18 110.5(5) . . ?
C16 C15 C18 108.0(6) . . ?
C17 C15 P4 116.7(4) . . ?
C16 C15 P4 104.2(4) . . ?
C18 C15 P4 109.4(4) . . ?
C15 C16 H16A 109.5 . . ?
C15 C16 H16B 109.5 . . ?
H16A C16 H16B 109.5 . . ?
C15 C16 H16C 109.5 . . ?
H16A C16 H16C 109.5 . . ?
H16B C16 H16C 109.5 . . ?
C15 C17 H17A 109.5 . . ?
C15 C17 H17B 109.5 . . ?
H17A C17 H17B 109.5 . . ?
C15 C17 H17C 109.5 . . ?
H17A C17 H17C 109.5 . . ?
H17B C17 H17C 109.5 . . ?
C15 C18 H18A 109.5 . . ?
C15 C18 H18B 109.5 . . ?
H18A C18 H18B 109.5 . . ?
C15 C18 H18C 109.5 . . ?
H18A C18 H18C 109.5 . . ?
H18B C18 H18C 109.5 . . ?
C20 C19 C22 111.9(7) . . ?
C20 C19 C21 108.8(6) . . ?
C22 C19 C21 107.3(6) . . ?
C20 C19 P4 114.7(4) . . ?
C22 C19 P4 104.7(4) . . ?
C21 C19 P4 109.2(4) . . ?
C19 C20 H20A 109.5 . . ?
C19 C20 H20B 109.5 . . ?
H20A C20 H20B 109.5 . . ?
C19 C20 H20C 109.5 . . ?
H20A C20 H20C 109.5 . . ?
H20B C20 H20C 109.5 . . ?
C19 C21 H21A 109.5 . . ?
C19 C21 H21B 109.5 . . ?
H21A C21 H21B 109.5 . . ?
C19 C21 H21C 109.5 . . ?
H21A C21 H21C 109.5 . . ?
H21B C21 H21C 109.5 . . ?
C19 C22 H22A 109.5 . . ?
C19 C22 H22B 109.5 . . ?
H22A C22 H22B 109.5 . . ?
C19 C22 H22C 109.5 . . ?
H22A C22 H22C 109.5 . . ?
H22B C22 H22C 109.5 . . ?
Si3 C23 H23A 109.5 . . ?
Si3 C23 H23B 109.5 . . ?
H23A C23 H23B 109.5 . . ?
Si3 C23 H23C 109.5 . . ?
H23A C23 H23C 109.5 . . ?
H23B C23 H23C 109.5 . . ?
Si3 C24 H24A 109.5 . . ?
Si3 C24 H24B 109.5 . . ?
H24A C24 H24B 109.5 . . ?
Si3 C24 H24C 109.5 . . ?
H24A C24 H24C 109.5 . . ?
H24B C24 H24C 109.5 . . ?
Si3 C25 H25A 109.5 . . ?
Si3 C25 H25B 109.5 . . ?
H25A C25 H25B 109.5 . . ?
Si3 C25 H25C 109.5 . . ?
H25A C25 H25C 109.5 . . ?
H25B C25 H25C 109.5 . . ?
C28 C26 C29 106.8(6) . . ?
C28 C26 C27 110.4(8) . . ?
C29 C26 C27 109.0(8) . . ?
C28 C26 P6 116.9(6) . . ?
C29 C26 P6 109.1(5) . . ?
C27 C26 P6 104.5(5) . . ?
C26 C27 H27A 109.5 . . ?
C26 C27 H27B 109.5 . . ?
H27A C27 H27B 109.5 . . ?
C26 C27 H27C 109.5 . . ?
H27A C27 H27C 109.5 . . ?
H27B C27 H27C 109.5 . . ?
C26 C28 H28A 109.5 . . ?
C26 C28 H28B 109.5 . . ?
H28A C28 H28B 109.5 . . ?
C26 C28 H28C 109.5 . . ?
H28A C28 H28C 109.5 . . ?
H28B C28 H28C 109.5 . . ?
C26 C29 H29A 109.5 . . ?
C26 C29 H29B 109.5 . . ?
H29A C29 H29B 109.5 . . ?
C26 C29 H29C 109.5 . . ?
H29A C29 H29C 109.5 . . ?
H29B C29 H29C 109.5 . . ?
C31 C30 C32 107.7(6) . . ?
C31 C30 C33 108.0(6) . . ?
C32 C30 C33 107.6(6) . . ?
C31 C30 P6 117.7(5) . . ?
C32 C30 P6 110.8(6) . . ?
C33 C30 P6 104.6(5) . . ?
C30 C31 H31A 109.5 . . ?
C30 C31 H31B 109.5 . . ?
H31A C31 H31B 109.5 . . ?
C30 C31 H31C 109.5 . . ?
H31A C31 H31C 109.5 . . ?
H31B C31 H31C 109.5 . . ?
C30 C32 H32A 109.5 . . ?
C30 C32 H32B 109.5 . . ?
H32A C32 H32B 109.5 . . ?
C30 C32 H32C 109.5 . . ?
H32A C32 H32C 109.5 . . ?
H32B C32 H32C 109.5 . . ?
C30 C33 H33A 109.5 . . ?
C30 C33 H33B 109.5 . . ?
H33A C33 H33B 109.5 . . ?
C30 C33 H33C 109.5 . . ?
H33A C33 H33C 109.5 . . ?
H33B C33 H33C 109.5 . . ?
P2 P1 Si1 100.54(7) . . ?
P2 P1 Fe1 137.11(6) . . ?
Si1 P1 Fe1 118.94(7) . . ?
C8 P2 C4 109.0(3) . . ?
C8 P2 P1 108.75(17) . . ?
C4 P2 P1 102.12(18) . . ?
P4 P3 Si2 97.5(4) . . ?
P4 P3 Si2A 103.2(4) . . ?
P4 P3 Fe1 137.68(7) . . ?
Si2 P3 Fe1 118.9(3) . . ?
Si2A P3 Fe1 114.7(3) . . ?
C15 P4 C19 109.9(3) . . ?
C15 P4 P3 101.61(18) . . ?
C19 P4 P3 107.81(19) . . ?
P6 P5 Si3 101.03(7) . . ?
P6 P5 Fe1 133.69(8) . . ?
Si3 P5 Fe1 123.08(7) . . ?
C26 P6 C30 110.3(4) . . ?
C26 P6 P5 105.6(2) . . ?
C30 P6 P5 104.14(18) . . ?
P5 Fe1 P3 129.29(6) . . ?
P5 Fe1 P1 110.73(6) . . ?
P3 Fe1 P1 118.85(5) . . ?
C2 Si1 C1 106.6(4) . . ?
C2 Si1 C3 108.0(4) . . ?
C1 Si1 C3 109.5(4) . . ?
C2 Si1 P1 113.2(2) . . ?
C1 Si1 P1 110.9(3) . . ?
C3 Si1 P1 108.5(2) . . ?
C25 Si3 C24 108.2(4) . . ?
C25 Si3 C23 107.3(4) . . ?
C24 Si3 C23 108.8(3) . . ?
C25 Si3 P5 110.9(3) . . ?
C24 Si3 P5 106.97(19) . . ?
C23 Si3 P5 114.5(2) . . ?
C12 Si2 C14 114(2) . . ?
C12 Si2 P3 121.3(17) . . ?
C14 Si2 P3 98.5(13) . . ?
C12 Si2 C13 106(2) . . ?
C14 Si2 C13 105.8(18) . . ?
P3 Si2 C13 110.3(11) . . ?
Si2 C12 H12A 109.5 . . ?
Si2 C12 H12B 109.5 . . ?
H12A C12 H12B 109.5 . . ?
Si2 C12 H12C 109.5 . . ?
H12A C12 H12C 109.5 . . ?
H12B C12 H12C 109.5 . . ?
Si2 C13 H13A 109.5 . . ?
Si2 C13 H13B 109.5 . . ?
H13A C13 H13B 109.5 . . ?
Si2 C13 H13C 109.5 . . ?
H13A C13 H13C 109.5 . . ?
H13B C13 H13C 109.5 . . ?
Si2 C14 H14A 109.5 . . ?
Si2 C14 H14B 109.5 . . ?
H14A C14 H14B 109.5 . . ?
Si2 C14 H14C 109.5 . . ?
H14A C14 H14C 109.5 . . ?
H14B C14 H14C 109.5 . . ?
C13A Si2A C14A 112.8(10) . . ?
C13A Si2A C12A 107.4(10) . . ?
C14A Si2A C12A 103.6(10) . . ?
C13A Si2A P3 107.5(6) . . ?
C14A Si2A P3 113.9(7) . . ?
C12A Si2A P3 111.3(10) . . ?
Si2A C12A H12D 109.5 . . ?
Si2A C12A H12E 109.5 . . ?
H12D C12A H12E 109.5 . . ?
Si2A C12A H12F 109.5 . . ?
H12D C12A H12F 109.5 . . ?
H12E C12A H12F 109.5 . . ?
Si2A C13A H13D 109.5 . . ?
Si2A C13A H13E 109.5 . . ?
H13D C13A H13E 109.5 . . ?
Si2A C13A H13F 109.5 . . ?
H13D C13A H13F 109.5 . . ?
H13E C13A H13F 109.5 . . ?
Si2A C14A H14D 109.5 . . ?
Si2A C14A H14E 109.5 . . ?
H14D C14A H14E 109.5 . . ?
Si2A C14A H14F 109.5 . . ?
H14D C14A H14F 109.5 . . ?
H14E C14A H14F 109.5 . . ?

loop_
_geom_bond_atom_site_label_1
_geom_bond_atom_site_label_2
_geom_bond_distance
_geom_bond_site_symmetry_2
_geom_bond_publ_flag
C1 Si1 1.884(7) . ?
C1 H1A 0.98 . ?
C1 H1B 0.98 . ?
C1 H1C 0.98 . ?
C2 Si1 1.883(6) . ?
C2 H2A 0.98 . ?
C2 H2B 0.98 . ?
C2 H2C 0.98 . ?
C3 Si1 1.888(8) . ?
C3 H3A 0.98 . ?
C3 H3B 0.98 . ?
C3 H3C 0.98 . ?
C4 C6 1.548(9) . ?
C4 C7 1.554(8) . ?
C4 C5 1.555(8) . ?
C4 P2 1.897(6) . ?
C5 H5A 0.98 . ?
C5 H5B 0.98 . ?
C5 H5C 0.98 . ?
C6 H6A 0.98 . ?
C6 H6B 0.98 . ?
C6 H6C 0.98 . ?
C7 H7A 0.98 . ?
C7 H7B 0.98 . ?
C7 H7C 0.98 . ?
C8 C11 1.492(7) . ?
C8 C10 1.506(9) . ?
C8 C9 1.544(7) . ?
C8 P2 1.891(5) . ?
C9 H9A 0.98 . ?
C9 H9B 0.98 . ?
C9 H9C 0.98 . ?
C10 H10A 0.98 . ?
C10 H10B 0.98 . ?
C10 H10C 0.98 . ?
C11 H11A 0.98 . ?
C11 H11B 0.98 . ?
C11 H11C 0.98 . ?
C15 C17 1.547(8) . ?
C15 C16 1.547(8) . ?
C15 C18 1.554(8) . ?
C15 P4 1.890(6) . ?
C16 H16A 0.98 . ?
C16 H16B 0.98 . ?
C16 H16C 0.98 . ?
C17 H17A 0.98 . ?
C17 H17B 0.98 . ?
C17 H17C 0.98 . ?
C18 H18A 0.98 . ?
C18 H18B 0.98 . ?
C18 H18C 0.98 . ?
C19 C20 1.506(9) . ?
C19 C22 1.515(10) . ?
C19 C21 1.528(8) . ?
C19 P4 1.910(5) . ?
C20 H20A 0.98 . ?
C20 H20B 0.98 . ?
C20 H20C 0.98 . ?
C21 H21A 0.98 . ?
C21 H21B 0.98 . ?
C21 H21C 0.98 . ?
C22 H22A 0.98 . ?
C22 H22B 0.98 . ?
C22 H22C 0.98 . ?
C23 Si3 1.896(7) . ?
C23 H23A 0.98 . ?
C23 H23B 0.98 . ?
C23 H23C 0.98 . ?
C24 Si3 1.877(6) . ?
C24 H24A 0.98 . ?
C24 H24B 0.98 . ?
C24 H24C 0.98 . ?
C25 Si3 1.868(7) . ?
C25 H25A 0.98 . ?
C25 H25B 0.98 . ?
C25 H25C 0.98 . ?
C26 C28 1.509(10) . ?
C26 C29 1.551(8) . ?
C26 C27 1.554(13) . ?
C26 P6 1.895(7) . ?
C27 H27A 0.98 . ?
C27 H27B 0.98 . ?
C27 H27C 0.98 . ?
C28 H28A 0.98 . ?
C28 H28B 0.98 . ?
C28 H28C 0.98 . ?
C29 H29A 0.98 . ?
C29 H29B 0.98 . ?
C29 H29C 0.98 . ?
C30 C31 1.528(9) . ?
C30 C32 1.549(8) . ?
C30 C33 1.549(9) . ?
C30 P6 1.909(8) . ?
C31 H31A 0.98 . ?
C31 H31B 0.98 . ?
C31 H31C 0.98 . ?
C32 H32A 0.98 . ?
C32 H32B 0.98 . ?
C32 H32C 0.98 . ?
C33 H33A 0.98 . ?
C33 H33B 0.98 . ?
C33 H33C 0.98 . ?
P1 P2 2.1669(16) . ?
P1 Si1 2.1993(17) . ?
P1 Fe1 2.3459(13) . ?
P3 P4 2.1670(17) . ?
P3 Si2 2.187(16) . ?
P3 Si2A 2.224(8) . ?
P3 Fe1 2.3453(14) . ?
P5 P6 2.1667(18) . ?
P5 Si3 2.1820(19) . ?
P5 Fe1 2.3341(13) . ?
Si2 C12 1.74(7) . ?
Si2 C14 2.07(4) . ?
Si2 C13 2.21(6) . ?
C12 H12A 0.98 . ?
C12 H12B 0.98 . ?
C12 H12C 0.98 . ?
C13 H13A 0.98 . ?
C13 H13B 0.98 . ?
C13 H13C 0.98 . ?
C14 H14A 0.98 . ?
C14 H14B 0.98 . ?
C14 H14C 0.98 . ?
Si2A C13A 1.76(2) . ?
Si2A C14A 1.821(13) . ?
Si2A C12A 1.93(3) . ?
C12A H12D 0.98 . ?
C12A H12E 0.98 . ?
C12A H12F 0.98 . ?
C13A H13D 0.98 . ?
C13A H13E 0.98 . ?
C13A H13F 0.98 . ?
C14A H14D 0.98 . ?
C14A H14E 0.98 . ?
C14A H14F 0.98 . ?

loop_
_geom_torsion_atom_site_label_1
_geom_torsion_atom_site_label_2
_geom_torsion_atom_site_label_3
_geom_torsion_atom_site_label_4
_geom_torsion
_geom_torsion_site_symmetry_1
_geom_torsion_site_symmetry_2
_geom_torsion_site_symmetry_3
_geom_torsion_site_symmetry_4
_geom_torsion_publ_flag
C11 C8 P2 C4 40.4(5) . . . . ?
C10 C8 P2 C4 160.6(4) . . . . ?
C9 C8 P2 C4 -83.4(5) . . . . ?
C11 C8 P2 P1 -70.2(5) . . . . ?
C10 C8 P2 P1 50.1(4) . . . . ?
C9 C8 P2 P1 166.1(4) . . . . ?
C6 C4 P2 C8 -68.1(5) . . . . ?
C7 C4 P2 C8 59.2(5) . . . . ?
C5 C4 P2 C8 173.7(4) . . . . ?
C6 C4 P2 P1 46.8(4) . . . . ?
C7 C4 P2 P1 174.2(4) . . . . ?
C5 C4 P2 P1 -71.3(4) . . . . ?
C17 C15 P4 C19 -67.4(5) . . . . ?
C16 C15 P4 C19 174.3(4) . . . . ?
C18 C15 P4 C19 59.0(5) . . . . ?
C17 C15 P4 P3 46.6(5) . . . . ?
C16 C15 P4 P3 -71.7(4) . . . . ?
C18 C15 P4 P3 173.0(4) . . . . ?
C28 C26 P6 C30 47.3(7) . . . . ?
C29 C26 P6 C30 -74.0(7) . . . . ?
C27 C26 P6 C30 169.6(5) . . . . ?
C28 C26 P6 P5 -64.7(7) . . . . ?
C29 C26 P6 P5 174.1(6) . . . . ?
C27 C26 P6 P5 57.6(6) . . . . ?
